data_9016304
loop_
_publ_author_name
'Thomas, J. O.'
'Tellgren, R.'
'Olovsson, I.'

_publ_section_title
;
 Hydrogen-bond studies. LXXXIV. An X-ray diffraction study
 of the structures of KHCO3 and KDCO3 at 298, 219 and 95 K
 Note: T = 219 K
;
_journal_name_full 'Acta Crystallographica, Section B'
_journal_page_first 1155
_journal_page_last 1166
_journal_paper_doi 10.1107/S0567740874004481
_journal_volume 30
_journal_year 1974
_chemical_compound_source Synthetic
_chemical_formula_sum 'C H K O3'
_chemical_name_mineral Kalicinite
_space_group_IT_number 14
_symmetry_space_group_name_Hall '-P 2yab'
_symmetry_space_group_name_H-M 'P 1 21/a 1'
_cell_angle_alpha 90
_cell_angle_beta 104.356
_cell_angle_gamma 90
_cell_length_a 15.1538
_cell_length_b 5.6186
_cell_length_c 3.6868
_cell_formula_units_Z 4
_cell_volume 304.104
_database_code_amcsd 0018503
_exptl_crystal_density_diffrn 2.187
_cod_original_formula_sum 'K H C O3'
_cod_database_code 9016304

loop_
_space_group_symop_operation_xyz
x,y,z
1/2+x,1/2-y,z
1/2-x,1/2+y,-z
-x,-y,-z

loop_
_atom_site_label
_atom_site_fract_x
_atom_site_fract_y
_atom_site_fract_z
K 0.16561 0.03227 0.29500
H 0.01600 0.69400 -0.45100
C 0.11977 0.52253 -0.14404
O(1) 0.19336 0.54280 0.09426
O(2) 0.08305 0.32869 -0.27406
O(3) 0.07657 0.72763 -0.27523

loop_
_cod_related_entry_id
_cod_related_entry_database
_cod_related_entry_code
1 AMCSD 0018503
